data_1550369
loop_
_publ_author_name
'Bao, Lipiao'
'Yu, Pengyuan'
'Pan, Changwang'
'Shen, Wangqiang'
'Lu, Xing'

_publ_section_title
;
 Crystallographic identification of Eu@C2n (2n = 88, 86 and 84):
 completing a transformation map for existing metallofullerenes
;
_journal_name_full 'Chemical Science'
_journal_paper_doi 10.1039/C8SC04906H
_journal_year 2019
_chemical_formula_moiety 'Eu C84, C36 H44 N4 Ni, 2(C6 H6)'
_chemical_formula_sum 'C132 H56 Eu N4 Ni'
_chemical_formula_weight 1908.47
_chemical_name_common 'Eu@C2(11)-C80 Ni(OEP) 2(C6H6)'
_chemical_name_systematic 'Eu@C2(11)-C80 Ni(OEP) 2(C6H6)'
_space_group_crystal_system monoclinic
_space_group_IT_number 12
_space_group_name_Hall '-C 2y'
_space_group_name_H-M_alt 'C 1 2/m 1'
_symmetry_space_group_name_Hall '-C 2y'
_symmetry_space_group_name_H-M 'C 1 2/m 1'
_atom_sites_solution_hydrogens geom
_audit_creation_method SHELXL-2016/6
_audit_update_record
;
2018-09-16 deposited with the CCDC.
2018-12-17 downloaded from the CCDC.
;
_cell_angle_alpha 90
_cell_angle_beta 95.200(3)
_cell_angle_gamma 90
_cell_formula_units_Z 4
_cell_length_a 25.386(6)
_cell_length_b 15.123(6)
_cell_length_c 19.953(5)
_cell_measurement_reflns_used 9923
_cell_measurement_temperature 100(2)
_cell_measurement_theta_max 25.393
_cell_measurement_theta_min 2.422
_cell_volume 7629(4)
_computing_structure_refinement 'SHELXL-2016/6 (Sheldrick, 2016)'
_computing_structure_solution 'SHELXT 2014/5 (Sheldrick, 2014)'
_diffrn_ambient_temperature 100(2)
_diffrn_measured_fraction_theta_full 1.000
_diffrn_measured_fraction_theta_max 0.999
_diffrn_measurement_device_type 'CCD MX-300'
_diffrn_measurement_method 'phi scans'
_diffrn_radiation_type synchrotron
_diffrn_radiation_wavelength 0.6525
_diffrn_reflns_av_R_equivalents 0.0596
_diffrn_reflns_av_unetI/netI 0.0364
_diffrn_reflns_Laue_measured_fraction_full 1.000
_diffrn_reflns_Laue_measured_fraction_max 0.999
_diffrn_reflns_limit_h_max 33
_diffrn_reflns_limit_h_min -33
_diffrn_reflns_limit_k_max 19
_diffrn_reflns_limit_k_min -19
_diffrn_reflns_limit_l_max 26
_diffrn_reflns_limit_l_min -26
_diffrn_reflns_number 67271
_diffrn_reflns_point_group_measured_fraction_full 1.000
_diffrn_reflns_point_group_measured_fraction_max 0.999
_diffrn_reflns_theta_full 23.048
_diffrn_reflns_theta_max 25.472
_diffrn_reflns_theta_min 1.440
_diffrn_source 'SSRF, Beamline B17B1'
_exptl_absorpt_coefficient_mu 0.899
_exptl_absorpt_correction_T_max 0.7452
_exptl_absorpt_correction_T_min 0.6965
_exptl_absorpt_correction_type multi-scan
_exptl_crystal_colour black
_exptl_crystal_density_diffrn 1.662
_exptl_crystal_description block
_exptl_crystal_F_000 3868
_exptl_crystal_size_max 0.350
_exptl_crystal_size_mid 0.310
_exptl_crystal_size_min 0.270
_refine_diff_density_max 1.210
_refine_diff_density_min -1.901
_refine_diff_density_rms 0.120
_refine_ls_extinction_method none
_refine_ls_goodness_of_fit_ref 1.052
_refine_ls_hydrogen_treatment constr
_refine_ls_matrix_type full
_refine_ls_number_parameters 1034
_refine_ls_number_reflns 9490
_refine_ls_number_restraints 1843
_refine_ls_restrained_S_all 1.327
_refine_ls_R_factor_all 0.0985
_refine_ls_R_factor_gt 0.0898
_refine_ls_shift/su_max 0.001
_refine_ls_shift/su_mean 0.000
_refine_ls_structure_factor_coef Fsqd
_refine_ls_weighting_details 'w=1/[\s^2^(Fo^2^)+(0.1906P)^2^+15.8440P] where P=(Fo^2^+2Fc^2^)/3'
_refine_ls_weighting_scheme calc
_refine_ls_wR_factor_gt 0.2658
_refine_ls_wR_factor_ref 0.2773
_reflns_Friedel_coverage 0.000
_reflns_number_gt 8187
_reflns_number_total 9490
_reflns_threshold_expression 'I > 2\s(I)'
_cod_data_source_file c8sc04906h2.cif
_cod_data_source_block lb169
_cod_depositor_comments
;
The following automatic conversions were performed:

'_exptl_absorpt_correction_type' value 'Multi-scan' changed to
'multi-scan' according to
/home/data/users/saulius/crontab/automatic-downloads/rss-feeds/RSC/lib/dictionaries/cif_core.dic
dictionary named 'cif_core.dic' version 2.4.2 from 2011-04-26.

Automatic conversion script
Id: cif_fix_values 4973 2017-02-22 13:04:09Z antanas 
;
_cod_database_code 1550369
_shelx_shelxl_version_number 2016/6
_shelx_space_group_comment
;
The symmetry employed for this shelxl refinement is uniquely defined
by the following loop, which should always be used as a source of
symmetry information in preference to the above space-group names.
They are only intended as comments.
;
_shelx_estimated_absorpt_t_min 0.744
_shelx_estimated_absorpt_t_max 0.793
_exptl_absorpt_special_details SADABS

loop_
_space_group_symop_operation_xyz
'x, y, z'
'-x, y, -z'
'x+1/2, y+1/2, z'
'-x+1/2, y+1/2, -z'
'-x, -y, -z'
'x, -y, z'
'-x+1/2, -y+1/2, -z'
'x+1/2, -y+1/2, z'

loop_
_atom_site_label
_atom_site_type_symbol
_atom_site_fract_x
_atom_site_fract_y
_atom_site_fract_z
_atom_site_U_iso_or_equiv
_atom_site_adp_type
_atom_site_occupancy
_atom_site_site_symmetry_order
_atom_site_calc_flag
_atom_site_refinement_flags_posn
_atom_site_refinement_flags_adp
_atom_site_refinement_flags_occupancy
_atom_site_disorder_assembly
_atom_site_disorder_group
C8 C 0.6898(5) 0.500000 0.3947(4) 0.117(4) Uani 1 2 d DS TU P . .
C13 C 0.5420(5) 0.500000 0.2126(8) 0.159(5) Uani 1 2 d DS TU P . .
C14 C 0.5341(4) 0.500000 0.1440(8) 0.148(5) Uani 1 2 d DS TU P A .
C34 C 0.5697(8) 0.500000 0.0399(8) 0.176(6) Uani 1 2 d DS TU P . .
C74 C 0.6922(8) 0.500000 -0.0224(5) 0.162(5) Uani 1 2 d DS TU P . .
C1 C 0.5913(5) 0.5240(10) 0.3207(9) 0.110(6) Uani 0.5 1 d D U P A -1
C2 C 0.5620(6) 0.5515(10) 0.2646(8) 0.126(5) Uani 0.5 1 d D U P A -1
C3 C 0.5659(8) 0.6344(10) 0.2383(9) 0.120(6) Uani 0.5 1 d D U P A -1
C4 C 0.6014(7) 0.6952(13) 0.2676(9) 0.147(7) Uani 0.5 1 d D U P A -1
C5 C 0.6361(5) 0.6741(10) 0.3231(8) 0.152(7) Uani 0.5 1 d D U P A -1
C6 C 0.6260(6) 0.5923(11) 0.3481(9) 0.143(7) Uani 0.5 1 d D U P A -1
C7 C 0.6739(7) 0.5827(9) 0.3854(11) 0.120(7) Uani 0.5 1 d D U P A -1
C9 C 0.6598(6) 0.4223(8) 0.3713(8) 0.094(5) Uani 0.5 1 d D U P A -1
C10 C 0.6095(7) 0.4398(13) 0.3338(11) 0.134(7) Uani 0.5 1 d D U P A -1
C11 C 0.5911(6) 0.3798(11) 0.2919(8) 0.147(6) Uani 0.5 1 d D U P A -1
C12 C 0.5554(7) 0.4027(10) 0.2303(8) 0.125(6) Uani 0.5 1 d D U P A -1
C15 C 0.5465(7) 0.5895(8) 0.1248(8) 0.130(6) Uani 0.5 1 d D U P A -1
C16 C 0.5583(8) 0.6587(14) 0.1703(9) 0.120(6) Uani 0.5 1 d D U P A -1
C17 C 0.5981(5) 0.7174(8) 0.1583(6) 0.087(3) Uani 0.5 1 d D U P A -1
C18 C 0.6237(7) 0.7430(13) 0.2196(8) 0.117(6) Uani 0.5 1 d D U P A -1
C19 C 0.6761(6) 0.7710(12) 0.2280(7) 0.109(5) Uani 0.5 1 d D U P A -1
C20 C 0.7116(7) 0.7473(15) 0.2829(8) 0.126(7) Uani 0.5 1 d D U P A -1
C21 C 0.6874(6) 0.7036(13) 0.3334(9) 0.130(7) Uani 0.5 1 d D U P A -1
C22 C 0.7142(7) 0.6405(13) 0.3707(13) 0.127(7) Uani 0.5 1 d D U P A -1
C23 C 0.7671(8) 0.6197(13) 0.3579(10) 0.132(8) Uani 0.5 1 d D U P A -1
C24 C 0.7875(7) 0.5289(11) 0.3731(7) 0.155(7) Uani 0.5 1 d D U P A -1
C25 C 0.7453(6) 0.4723(7) 0.3955(5) 0.107(4) Uani 0.5 1 d D U P A -1
C26 C 0.7505(6) 0.3786(8) 0.3757(7) 0.075(3) Uani 0.5 1 d D U P A -1
C27 C 0.6966(6) 0.3481(8) 0.3603(10) 0.098(5) Uani 0.5 1 d D U P A -1
C28 C 0.6826(8) 0.2846(10) 0.3090(9) 0.104(5) Uani 0.5 1 d D U P A -1
C29 C 0.6248(7) 0.2999(11) 0.2834(6) 0.123(6) Uani 0.5 1 d D U P A -1
C30 C 0.6057(8) 0.2709(16) 0.2153(9) 0.148(7) Uani 0.5 1 d D U P A -1
C31 C 0.5689(11) 0.3370(13) 0.1811(9) 0.140(7) Uani 0.5 1 d D U P A -1
C32 C 0.5609(10) 0.3568(12) 0.1126(9) 0.154(7) Uani 0.5 1 d D U P A -1
C33 C 0.5477(11) 0.4448(10) 0.0901(9) 0.157(8) Uani 0.5 1 d D U P A -1
C35 C 0.5688(7) 0.5907(9) 0.0604(9) 0.136(6) Uani 0.5 1 d D U P A -1
C36 C 0.6067(10) 0.6502(12) 0.0480(11) 0.118(6) Uani 0.5 1 d . U P A -1
C37 C 0.6239(7) 0.7176(11) 0.1012(9) 0.090(4) Uani 0.5 1 d . U P A -1
C38 C 0.6781(7) 0.7408(10) 0.1071(7) 0.097(4) Uani 0.5 1 d D U P A -1
C39 C 0.7036(5) 0.7695(10) 0.1707(6) 0.088(4) Uani 0.5 1 d D U P A -1
C40 C 0.7566(5) 0.7519(7) 0.1941(7) 0.091(3) Uani 0.5 1 d D U P A -1
C41 C 0.7617(8) 0.735(2) 0.2633(8) 0.111(7) Uani 0.5 1 d D U P A -1
C42 C 0.7935(9) 0.6739(16) 0.3048(10) 0.129(7) Uani 0.5 1 d D U P A -1
C43 C 0.8349(11) 0.6343(14) 0.2690(8) 0.160(7) Uani 0.5 1 d D U P A -1
C44 C 0.8563(5) 0.5447(11) 0.2806(8) 0.136(5) Uani 0.5 1 d D U P A -1
C45 C 0.8305(5) 0.4954(12) 0.3333(8) 0.184(7) Uani 0.5 1 d D U P A -1
C46 C 0.8314(5) 0.4013(11) 0.3166(8) 0.136(5) Uani 0.5 1 d D U P A -1
C47 C 0.7889(6) 0.3435(11) 0.3373(7) 0.093(4) Uani 0.5 1 d D U P A -1
C48 C 0.7714(7) 0.2802(11) 0.2818(9) 0.084(4) Uani 0.5 1 d D U P A -1
C49 C 0.7201(12) 0.2510(12) 0.2743(10) 0.106(5) Uani 0.5 1 d D U P A -1
C50 C 0.7030(8) 0.2251(11) 0.2033(7) 0.111(5) Uani 0.5 1 d D U P A -1
C51 C 0.6498(8) 0.2330(12) 0.1819(9) 0.138(6) Uani 0.5 1 d D U P A -1
C52 C 0.6449(9) 0.2553(19) 0.1123(10) 0.156(8) Uani 0.5 1 d D U P A -1
C53 C 0.6089(11) 0.3132(15) 0.0766(10) 0.162(7) Uani 0.5 1 d D U P A -1
C54 C 0.6256(10) 0.3703(14) 0.0275(11) 0.165(9) Uani 0.5 1 d D U P A -1
C55 C 0.6108(10) 0.4590(12) 0.0081(7) 0.170(7) Uani 0.5 1 d D U P A -1
C56 C 0.6428(9) 0.5269(10) -0.0142(6) 0.153(5) Uani 0.5 1 d D U P A -1
C57 C 0.6462(8) 0.6146(10) 0.0089(8) 0.106(5) Uani 0.5 1 d D U P A -1
C58 C 0.6971(8) 0.6417(14) 0.0157(13) 0.130(7) Uani 0.5 1 d D U P A -1
C59 C 0.7160(7) 0.7070(14) 0.0660(9) 0.126(6) Uani 0.5 1 d D U P A -1
C60 C 0.7692(7) 0.6935(13) 0.0922(8) 0.133(6) Uani 0.5 1 d D U P A -1
C61 C 0.7916(8) 0.7096(17) 0.1597(10) 0.133(7) Uani 0.5 1 d D U P A -1
C62 C 0.8332(5) 0.6575(7) 0.1968(7) 0.087(3) Uani 0.5 1 d D U P A -1
C63 C 0.8583(8) 0.5853(12) 0.1621(9) 0.166(7) Uani 0.5 1 d D U P A -1
C64 C 0.8683(5) 0.5125(12) 0.2136(11) 0.171(6) Uani 0.5 1 d D U P A -1
C65 C 0.8540(10) 0.4241(15) 0.1907(11) 0.216(9) Uani 0.5 1 d D U P A -1
C66 C 0.8414(8) 0.3711(14) 0.2468(10) 0.151(7) Uani 0.5 1 d D U P A -1
C67 C 0.8026(6) 0.2927(8) 0.2231(7) 0.111(4) Uani 0.5 1 d D U P A -1
C68 C 0.7822(10) 0.2746(19) 0.1545(12) 0.124(6) Uani 0.5 1 d D U P A -1
C69 C 0.7322(7) 0.2371(9) 0.1482(7) 0.118(5) Uani 0.5 1 d D U P A -1
C70 C 0.6961(8) 0.2486(12) 0.0925(7) 0.153(8) Uani 0.5 1 d D U P A -1
C71 C 0.7128(8) 0.3008(15) 0.0469(12) 0.171(9) Uani 0.5 1 d D U P A -1
C72 C 0.6764(8) 0.3503(14) 0.0113(11) 0.139(7) Uani 0.5 1 d D U P A -1
C73 C 0.7051(8) 0.4172(9) -0.0060(10) 0.168(8) Uani 0.5 1 d D U P A -1
C75 C 0.7220(7) 0.5748(11) -0.0182(11) 0.165(8) Uani 0.5 1 d D U P A -1
C76 C 0.7701(9) 0.5625(13) 0.0154(12) 0.175(9) Uani 0.5 1 d D U P A -1
C77 C 0.7966(8) 0.6225(12) 0.0624(10) 0.165(7) Uani 0.5 1 d D U P A -1
C78 C 0.8396(8) 0.5727(15) 0.0944(11) 0.184(8) Uani 0.5 1 d D U P A -1
C79 C 0.8311(8) 0.4783(14) 0.0802(12) 0.188(8) Uani 0.5 1 d D U P A -1
C80 C 0.8348(9) 0.3978(15) 0.1232(11) 0.157(8) Uani 0.5 1 d D U P A -1
C81 C 0.7979(8) 0.3292(14) 0.1022(8) 0.131(6) Uani 0.5 1 d D U P A -1
C82 C 0.7610(7) 0.3386(12) 0.0493(8) 0.130(6) Uani 0.5 1 d D U P A -1
C83 C 0.7569(8) 0.4094(12) 0.0108(12) 0.152(8) Uani 0.5 1 d D U P A -1
C84 C 0.7931(8) 0.4781(11) 0.0227(9) 0.164(8) Uani 0.5 1 d D U P A -1
C85 C 0.40771(16) 0.3533(3) 0.15748(18) 0.0550(9) Uani 1 1 d . . . B 2
H85A H 0.385986 0.315429 0.126174 0.083 Uiso 1 1 calc R U . B 2
H85B H 0.436033 0.318081 0.181012 0.083 Uiso 1 1 calc R U . B 2
H85C H 0.423223 0.400967 0.132386 0.083 Uiso 1 1 calc R U . B 2
C86 C 0.37330(13) 0.3930(2) 0.20863(17) 0.0466(7) Uani 1 1 d . . . B 2
H86A H 0.343368 0.424983 0.184257 0.056 Uiso 1 1 calc R U . B 2
H86B H 0.358424 0.344534 0.234384 0.056 Uiso 1 1 calc R U . B 2
C87 C 0.40249(11) 0.4550(2) 0.25661(15) 0.0378(6) Uani 1 1 d . . . B 2
C88 C 0.43997(10) 0.42838(19) 0.31200(14) 0.0333(6) Uani 1 1 d . . . B 2
C89 C 0.45130(10) 0.34157(19) 0.32702(15) 0.0358(6) Uani 1 1 d . . . B 2
H89 H 0.431642 0.297210 0.302034 0.043 Uiso 1 1 calc R U . B 2
C90 C 0.48964(10) 0.31496(18) 0.37637(15) 0.0333(6) Uani 1 1 d . . . B 2
C91 C 0.50320(11) 0.22302(19) 0.38868(17) 0.0394(6) Uani 1 1 d . . . B 2
C92 C 0.47941(13) 0.1464(2) 0.3499(2) 0.0508(8) Uani 1 1 d . . . B 2
H92A H 0.440602 0.154636 0.343235 0.061 Uiso 1 1 calc R U . B 2
H92B H 0.486404 0.091846 0.376655 0.061 Uiso 1 1 calc R U . B 2
C93 C 0.50079(16) 0.1348(3) 0.2816(2) 0.0632(11) Uani 1 1 d . . . B 2
H93A H 0.485052 0.081917 0.259489 0.095 Uiso 1 1 calc R U . B 2
H93B H 0.539322 0.128073 0.287670 0.095 Uiso 1 1 calc R U . B 2
H93C H 0.491742 0.186778 0.253570 0.095 Uiso 1 1 calc R U . B 2
C94 C 0.54249(11) 0.22323(19) 0.44003(17) 0.0384(6) Uani 1 1 d . . . B 2
C95 C 0.57243(12) 0.1469(2) 0.4719(2) 0.0474(8) Uani 1 1 d . . . B 2
H95A H 0.551255 0.092422 0.463378 0.057 Uiso 1 1 calc R U . B 2
H95B H 0.577039 0.156274 0.521213 0.057 Uiso 1 1 calc R U . B 2
C96 C 0.62672(14) 0.1332(3) 0.4463(2) 0.0582(9) Uani 1 1 d . . . B 2
H96A H 0.622461 0.120324 0.398030 0.087 Uiso 1 1 calc R U . B 2
H96B H 0.644644 0.083612 0.470364 0.087 Uiso 1 1 calc R U . B 2
H96C H 0.647917 0.187024 0.454228 0.087 Uiso 1 1 calc R U . B 2
C97 C 0.55238(10) 0.31497(18) 0.45731(15) 0.0330(6) Uani 1 1 d . . . B 2
C98 C 0.59089(10) 0.34172(19) 0.50605(15) 0.0333(5) Uani 1 1 d . . . B 2
H98 H 0.610597 0.297387 0.531005 0.040 Uiso 1 1 calc R U . B 2
C99 C 0.60249(10) 0.42806(18) 0.52070(14) 0.0309(5) Uani 1 1 d . . . B 2
C100 C 0.64532(10) 0.4552(2) 0.56926(14) 0.0340(6) Uani 1 1 d . . . B 2
C101 C 0.68338(11) 0.3934(2) 0.60632(16) 0.0404(6) Uani 1 1 d . . . B 2
H10A H 0.664032 0.340815 0.620588 0.048 Uiso 1 1 calc R U . B 2
H10B H 0.699712 0.423051 0.647304 0.048 Uiso 1 1 calc R U . B 2
C102 C 0.72684(12) 0.3638(3) 0.56300(19) 0.0534(9) Uani 1 1 d . . . B 2
H10C H 0.710880 0.332818 0.523068 0.080 Uiso 1 1 calc R U . B 2
H10D H 0.751263 0.323995 0.589126 0.080 Uiso 1 1 calc R U . B 2
H10E H 0.746233 0.415709 0.549043 0.080 Uiso 1 1 calc R U . B 2
C103 C 0.6385(2) 1.000000 0.2642(3) 0.0624(14) Uani 1 2 d S T P C 2
H103 H 0.613971 1.000000 0.297382 0.075 Uiso 1 2 calc R U P C 2
C104 C 0.6919(2) 1.000000 0.2832(3) 0.0544(12) Uani 1 2 d S T P C 2
H104 H 0.704158 1.000000 0.329633 0.065 Uiso 1 2 calc R U P C 2
C105 C 0.7278(2) 1.000000 0.2354(3) 0.0573(12) Uani 1 2 d S T P C 2
H105 H 0.764557 1.000000 0.249307 0.069 Uiso 1 2 calc R U P C 2
C106 C 0.7111(3) 1.000000 0.1678(3) 0.0684(16) Uani 1 2 d S T P C 2
H106 H 0.735853 1.000000 0.134889 0.082 Uiso 1 2 calc R U P C 2
C107 C 0.6576(4) 1.000000 0.1492(4) 0.105(3) Uani 1 2 d S T P C 2
H107 H 0.645341 1.000000 0.102817 0.126 Uiso 1 2 calc R U P C 2
C108 C 0.6207(3) 1.000000 0.1975(4) 0.095(3) Uani 1 2 d S T P C 2
H108 H 0.583869 1.000000 0.183967 0.114 Uiso 1 2 calc R U P C 2
N1 N 0.46333(12) 0.500000 0.34478(17) 0.0314(6) Uani 1 2 d S T P B 2
N2 N 0.51994(8) 0.37017(17) 0.41792(11) 0.0316(5) Uani 1 1 d . . . B 2
N3 N 0.57634(12) 0.500000 0.49111(17) 0.0295(6) Uani 1 2 d S T P B 2
Ni Ni 0.51887(2) 0.500000 0.41924(2) 0.02799(18) Uani 1 2 d S T P B 2
Eu1 Eu 0.63970(15) 0.4495(3) 0.1717(4) 0.1988(19) Uani 0.1719 1 d . U P A 3
Eu2 Eu 0.67092(6) 0.39752(11) 0.20600(9) 0.0502(3) Uani 0.149 1 d . U P A 3
Eu3 Eu 0.6781(3) 0.5695(3) 0.2460(3) 0.1147(16) Uani 0.0961 1 d . U P A 3
Eu4 Eu 0.6996(2) 0.4803(3) 0.2722(2) 0.0505(12) Uiso 0.0363 1 d . U P A 3
Eu5 Eu 0.6587(3) 0.4311(7) 0.2212(4) 0.0257(12) Uiso 0.0237 1 d . U P A 3
Eu6 Eu 0.6423(5) 0.4608(8) 0.2132(5) 0.0381(16) Uiso 0.019 1 d . U P A 3
Eu7 Eu 0.678(3) 0.500000 0.211(3) 0.099(6) Uiso 0.008 2 d S U P A 3
C109 C 0.4461(5) 0.1237(14) -0.0034(8) 0.237(7) Uani 1 1 d D U . D 4
H109 H 0.409068 0.113503 -0.006668 0.284 Uiso 1 1 calc R U . D 4
C110 C 0.4728(4) 0.1415(11) 0.0589(8) 0.191(5) Uani 1 1 d D U . D 4
H110 H 0.456319 0.165376 0.095772 0.230 Uiso 1 1 calc R U . D 4
C111 C 0.5268(4) 0.1205(13) 0.0615(10) 0.244(7) Uani 1 1 d D U . D 4
H111 H 0.545179 0.103886 0.103221 0.293 Uiso 1 1 calc R U . D 4

loop_
_atom_site_aniso_label
_atom_site_aniso_U_11
_atom_site_aniso_U_22
_atom_site_aniso_U_33
_atom_site_aniso_U_23
_atom_site_aniso_U_13
_atom_site_aniso_U_12
C8 0.211(11) 0.079(5) 0.069(5) 0.000 0.054(6) 0.000
C13 0.073(6) 0.211(13) 0.205(13) 0.000 0.074(8) 0.000
C14 0.052(5) 0.158(11) 0.232(14) 0.000 0.005(7) 0.000
C34 0.195(14) 0.152(12) 0.163(13) 0.000 -0.082(11) 0.000
C74 0.315(15) 0.116(8) 0.055(4) 0.000 0.020(7) 0.000
C1 0.070(7) 0.133(16) 0.136(9) -0.040(10) 0.059(7) -0.029(8)
C2 0.085(9) 0.116(10) 0.190(14) -0.025(11) 0.083(9) 0.006(8)
C3 0.086(9) 0.092(10) 0.186(14) -0.009(11) 0.042(10) 0.038(8)
C4 0.095(11) 0.170(15) 0.173(16) -0.071(13) -0.009(11) 0.028(11)
C5 0.106(10) 0.190(14) 0.168(13) -0.127(11) 0.061(9) -0.055(10)
C6 0.089(10) 0.201(15) 0.149(13) -0.094(12) 0.065(9) -0.025(11)
C7 0.152(13) 0.102(11) 0.110(13) -0.053(9) 0.041(10) -0.035(10)
C9 0.116(11) 0.114(11) 0.058(6) 0.007(7) 0.034(8) -0.031(9)
C10 0.114(14) 0.163(15) 0.137(13) -0.032(13) 0.080(10) -0.037(12)
C11 0.147(12) 0.179(13) 0.124(10) -0.030(11) 0.063(9) -0.115(11)
C12 0.090(9) 0.123(12) 0.172(13) -0.066(10) 0.077(9) -0.058(9)
C15 0.071(8) 0.125(12) 0.189(15) 0.038(12) -0.016(10) 0.020(9)
C16 0.068(8) 0.116(12) 0.177(15) 0.036(12) 0.022(9) 0.021(9)
C17 0.097(8) 0.074(6) 0.086(7) 0.006(5) -0.005(6) 0.021(6)
C18 0.112(12) 0.101(11) 0.131(12) -0.040(10) -0.023(10) 0.040(9)
C19 0.122(11) 0.090(9) 0.110(10) -0.031(8) -0.013(9) 0.005(9)
C20 0.120(12) 0.119(12) 0.135(13) -0.073(10) -0.003(10) -0.059(10)
C21 0.112(11) 0.146(14) 0.136(15) -0.091(11) 0.029(9) -0.074(10)
C22 0.137(14) 0.138(15) 0.104(12) -0.052(11) 0.004(12) -0.051(12)
C23 0.185(17) 0.125(12) 0.077(11) -0.036(9) -0.031(11) -0.055(13)
C24 0.235(16) 0.127(13) 0.087(9) -0.001(8) -0.071(10) -0.045(12)
C25 0.196(13) 0.075(7) 0.048(4) 0.002(4) 0.004(7) 0.004(7)
C26 0.102(9) 0.065(6) 0.057(6) 0.023(5) 0.001(6) 0.003(6)
C27 0.170(13) 0.045(5) 0.079(8) 0.010(5) 0.020(9) -0.028(8)
C28 0.176(14) 0.052(6) 0.085(8) 0.025(6) 0.022(9) -0.019(8)
C29 0.157(12) 0.150(11) 0.055(5) 0.043(7) -0.022(7) -0.106(10)
C30 0.161(15) 0.158(15) 0.136(13) -0.011(12) 0.072(11) -0.064(12)
C31 0.132(15) 0.147(15) 0.141(13) -0.028(12) 0.016(11) -0.088(11)
C32 0.201(16) 0.125(12) 0.137(12) -0.040(11) 0.013(12) -0.066(12)
C33 0.154(15) 0.156(15) 0.151(15) -0.029(12) -0.038(13) -0.025(13)
C35 0.122(12) 0.094(9) 0.177(14) -0.004(10) -0.072(11) -0.001(9)
C36 0.164(13) 0.075(9) 0.107(12) -0.022(8) -0.031(10) -0.004(9)
C37 0.110(9) 0.072(8) 0.082(8) -0.006(6) -0.023(7) -0.011(7)
C38 0.147(11) 0.067(7) 0.078(8) 0.024(6) 0.010(8) -0.037(8)
C39 0.114(9) 0.062(7) 0.085(9) -0.007(8) -0.005(8) -0.026(7)
C40 0.096(8) 0.060(6) 0.114(9) -0.004(6) -0.005(7) -0.040(6)
C41 0.115(12) 0.113(13) 0.103(12) -0.036(10) -0.014(10) -0.054(10)
C42 0.135(13) 0.159(15) 0.088(11) -0.048(11) -0.012(10) -0.079(11)
C43 0.114(14) 0.189(15) 0.166(14) -0.017(13) -0.061(11) -0.086(12)
C44 0.062(5) 0.156(9) 0.177(10) 0.061(8) -0.066(6) -0.033(6)
C45 0.117(9) 0.217(14) 0.196(13) 0.019(17) -0.105(9) -0.056(15)
C46 0.062(5) 0.156(9) 0.177(10) 0.061(8) -0.066(6) -0.033(6)
C47 0.091(8) 0.100(9) 0.083(9) 0.036(8) -0.016(7) 0.034(7)
C48 0.099(10) 0.069(8) 0.081(9) 0.019(7) -0.009(8) 0.052(7)
C49 0.166(15) 0.049(7) 0.100(10) -0.001(7) -0.003(11) 0.003(9)
C50 0.179(15) 0.048(6) 0.109(11) 0.001(8) 0.030(11) -0.007(9)
C51 0.194(16) 0.088(9) 0.136(12) -0.004(10) 0.040(12) -0.041(11)
C52 0.26(2) 0.102(13) 0.109(13) -0.006(11) 0.029(16) -0.015(16)
C53 0.275(19) 0.119(15) 0.096(12) -0.040(11) 0.036(13) -0.047(15)
C54 0.32(2) 0.102(13) 0.070(12) -0.025(10) 0.000(13) -0.041(16)
C55 0.287(19) 0.156(13) 0.055(7) -0.027(7) -0.054(10) 0.010(13)
C56 0.309(15) 0.112(8) 0.038(4) -0.001(4) 0.015(7) 0.001(5)
C57 0.182(14) 0.078(9) 0.052(7) 0.018(6) -0.025(8) -0.040(9)
C58 0.214(16) 0.097(12) 0.082(10) -0.001(10) 0.033(11) -0.048(12)
C59 0.205(15) 0.095(10) 0.082(9) 0.005(8) 0.038(9) -0.060(11)
C60 0.155(13) 0.153(13) 0.089(9) 0.035(10) 0.002(10) -0.098(11)
C61 0.155(14) 0.103(14) 0.140(14) 0.018(11) 0.015(12) -0.085(10)
C62 0.078(7) 0.072(6) 0.119(8) -0.028(6) 0.041(7) -0.041(5)
C63 0.076(10) 0.233(16) 0.197(16) 0.041(14) 0.052(11) -0.059(10)
C64 0.039(4) 0.120(14) 0.351(17) 0.036(16) -0.002(8) -0.013(9)
C65 0.076(11) 0.258(19) 0.32(2) 0.002(18) 0.038(15) 0.060(13)
C66 0.064(8) 0.188(15) 0.201(15) 0.106(12) 0.020(11) 0.068(9)
C67 0.129(10) 0.089(8) 0.117(9) 0.031(7) 0.022(8) 0.080(7)
C68 0.176(15) 0.064(9) 0.138(13) 0.006(9) 0.047(13) 0.048(10)
C69 0.210(16) 0.057(6) 0.095(9) -0.013(7) 0.046(11) 0.012(9)
C70 0.265(18) 0.095(11) 0.107(11) -0.061(9) 0.068(12) 0.004(13)
C71 0.27(2) 0.123(15) 0.123(14) -0.054(12) 0.045(14) -0.021(15)
C72 0.27(2) 0.087(11) 0.065(9) -0.038(9) 0.034(13) -0.024(14)
C73 0.31(2) 0.135(13) 0.059(8) -0.008(9) 0.048(13) -0.013(15)
C75 0.246(18) 0.152(14) 0.111(13) -0.004(11) 0.092(12) -0.003(14)
C76 0.223(18) 0.189(18) 0.128(14) 0.035(14) 0.100(13) 0.077(14)
C77 0.175(15) 0.180(17) 0.151(14) 0.047(13) 0.082(13) -0.039(13)
C78 0.113(12) 0.227(19) 0.227(16) 0.051(16) 0.097(13) -0.035(14)
C79 0.140(12) 0.19(2) 0.248(16) -0.026(16) 0.111(11) 0.031(14)
C80 0.097(12) 0.188(16) 0.196(17) -0.003(15) 0.061(13) 0.052(11)
C81 0.167(15) 0.137(13) 0.099(10) 0.007(10) 0.073(10) 0.057(11)
C82 0.181(15) 0.109(11) 0.103(10) -0.030(9) 0.030(11) -0.011(11)
C83 0.224(19) 0.150(14) 0.087(11) -0.046(11) 0.035(14) -0.014(15)
C84 0.205(16) 0.153(19) 0.150(12) 0.042(12) 0.108(11) 0.035(13)
C85 0.059(2) 0.057(2) 0.0478(17) -0.0090(15) -0.0064(15) -0.0063(17)
C86 0.0357(15) 0.0473(17) 0.0532(17) -0.0046(14) -0.0155(13) -0.0021(13)
C87 0.0251(12) 0.0411(15) 0.0449(14) -0.0011(12) -0.0090(11) 0.0008(11)
C88 0.0210(11) 0.0359(14) 0.0413(13) -0.0012(11) -0.0065(10) -0.0011(10)
C89 0.0236(11) 0.0333(13) 0.0485(15) -0.0057(11) -0.0075(10) -0.0020(10)
C90 0.0223(11) 0.0275(12) 0.0489(14) -0.0020(11) -0.0028(10) 0.0007(9)
C91 0.0261(12) 0.0291(13) 0.0615(18) -0.0022(12) -0.0041(12) 0.0005(10)
C92 0.0384(16) 0.0314(15) 0.079(2) -0.0087(15) -0.0124(15) 0.0004(12)
C93 0.0499(19) 0.0463(19) 0.091(3) -0.028(2) -0.0081(19) 0.0049(16)
C94 0.0246(12) 0.0283(13) 0.0608(17) -0.0006(12) -0.0047(11) 0.0012(10)
C95 0.0330(14) 0.0290(14) 0.078(2) 0.0029(14) -0.0087(14) 0.0044(11)
C96 0.0382(16) 0.0419(18) 0.093(3) -0.0028(18) -0.0030(17) 0.0160(14)
C97 0.0207(11) 0.0274(12) 0.0497(15) 0.0013(11) -0.0032(10) 0.0014(9)
C98 0.0202(11) 0.0313(12) 0.0467(14) 0.0040(11) -0.0055(10) 0.0035(9)
C99 0.0174(10) 0.0338(13) 0.0400(13) 0.0018(10) -0.0050(9) 0.0024(9)
C100 0.0181(11) 0.0389(14) 0.0431(13) -0.0001(11) -0.0071(9) 0.0004(10)
C101 0.0237(12) 0.0469(16) 0.0484(15) 0.0032(13) -0.0088(11) 0.0050(11)
C102 0.0273(13) 0.067(2) 0.064(2) 0.0114(17) -0.0018(13) 0.0178(14)
C103 0.052(3) 0.068(4) 0.066(3) 0.000 0.001(2) 0.000
C104 0.053(3) 0.054(3) 0.054(3) 0.000 -0.010(2) 0.000
C105 0.053(3) 0.061(3) 0.057(3) 0.000 -0.005(2) 0.000
C106 0.088(5) 0.069(4) 0.048(3) 0.000 0.004(3) 0.000
C107 0.100(6) 0.157(10) 0.053(4) 0.000 -0.026(4) 0.000
C108 0.059(4) 0.138(8) 0.083(5) 0.000 -0.022(4) 0.000
N1 0.0197(13) 0.0306(15) 0.0427(16) 0.000 -0.0038(12) 0.000
N2 0.0182(9) 0.0292(11) 0.0461(12) -0.0004(9) -0.0045(9) 0.0008(8)
N3 0.0184(13) 0.0262(14) 0.0424(16) 0.000 -0.0056(11) 0.000
Ni 0.0157(2) 0.0252(3) 0.0414(3) 0.000 -0.00658(18) 0.000
Eu1 0.0924(19) 0.202(4) 0.297(5) 0.026(4) -0.005(3) -0.053(2)
Eu2 0.0438(7) 0.0412(7) 0.0653(8) 0.0037(6) 0.0032(6) -0.0093(6)
Eu3 0.157(4) 0.097(3) 0.100(3) -0.033(3) 0.063(3) -0.024(3)
C109 0.090(6) 0.337(16) 0.281(16) 0.118(14) 0.007(9) -0.010(10)
C110 0.084(5) 0.251(12) 0.243(12) -0.018(11) 0.036(7) -0.031(7)
C111 0.131(9) 0.298(16) 0.307(15) -0.070(14) 0.041(11) -0.040(11)

loop_
_atom_type_symbol
_atom_type_description
_atom_type_scat_dispersion_real
_atom_type_scat_dispersion_imag
_atom_type_scat_source
C C 0.0027 0.0014 'International Tables Vol C Tables 4.2.6.8 and 6.1.1.4'
H H 0.0000 0.0000 'International Tables Vol C Tables 4.2.6.8 and 6.1.1.4'
N N 0.0053 0.0028 'International Tables Vol C Tables 4.2.6.8 and 6.1.1.4'
Ni Ni 0.3436 0.9622 'International Tables Vol C Tables 4.2.6.8 and 6.1.1.4'
Eu Eu -0.1666 3.2045 'International Tables Vol C Tables 4.2.6.8 and 6.1.1.4'

loop_
_geom_angle_atom_site_label_1
_geom_angle_atom_site_label_2
_geom_angle_atom_site_label_3
_geom_angle
_geom_angle_site_symmetry_1
_geom_angle_site_symmetry_3
C7 C8 C9 125.1(12) . .
C7 C8 C25 123.5(10) . .
C9 C8 C25 104.3(8) . .
C7 C8 Eu4 78.8(11) . 6_565
C9 C8 Eu4 83.0(7) . 6_565
C25 C8 Eu4 82.1(5) . 6_565
C7 C8 Eu3 100.5(11) . 6_565
C9 C8 Eu3 54.8(7) . 6_565
C25 C8 Eu3 85.5(5) . 6_565
Eu4 C8 Eu3 28.73(17) . .
Eu4 C8 Eu3 16.93(16) 6_565 .
Eu3 C8 Eu3 39.16(19) 6_565 .
C2 C13 C14 140.9(8) . .
C2 C13 C12 108.2(14) . .
C14 C13 C12 103.9(8) . .
C2 C13 Eu6 64.5(7) . 6_565
C14 C13 Eu6 93.4(7) . 6_565
C12 C13 Eu6 91.2(9) . 6_565
C14 C13 Eu6 93.4(7) . .
Eu6 C13 Eu6 26.2(5) 6_565 .
C2 C13 Eu1 77.6(7) . 6_565
C14 C13 Eu1 76.2(6) . 6_565
C12 C13 Eu1 98.4(8) . 6_565
C14 C13 Eu1 76.2(6) . .
Eu6 C13 Eu1 34.0(3) 6_565 .
Eu6 C13 Eu1 17.6(2) . .
Eu1 C13 Eu1 31.8(2) 6_565 .
C14 C13 Eu5 96.2(6) . .
Eu6 C13 Eu5 32.7(4) 6_565 .
Eu6 C13 Eu5 7.0(3) . .
Eu1 C13 Eu5 40.9(2) 6_565 .
Eu1 C13 Eu5 20.2(2) . .
C2 C13 Eu5 58.8(7) . 6_565
C14 C13 Eu5 96.2(6) . 6_565
C12 C13 Eu5 96.7(9) . 6_565
C13 C14 C33 137.0(10) . .
C13 C14 C15 104.5(8) . .
C33 C14 C15 105.9(10) . .
C13 C14 Eu1 75.5(6) . 6_565
C33 C14 Eu1 91.0(11) . 6_565
C15 C14 Eu1 64.5(8) . 6_565
C13 C14 Eu1 75.5(6) . .
Eu1 C14 Eu1 31.7(2) 6_565 .
C13 C14 Eu6 59.8(6) . 6_565
C33 C14 Eu6 100.9(12) . 6_565
C15 C14 Eu6 74.2(8) . 6_565
C13 C14 Eu6 59.8(6) . .
Eu1 C14 Eu6 31.4(3) 6_565 .
Eu1 C14 Eu6 16.1(2) . .
Eu6 C14 Eu6 22.6(4) 6_565 .
C55 C34 C35 125.4(15) . .
C55 C34 C33 113.8(11) . .
C35 C34 C33 109.7(12) . .
C55 C34 Eu1 95.6(10) . 6_565
C35 C34 Eu1 63.2(8) . 6_565
C33 C34 Eu1 77.7(11) . 6_565
Eu1 C34 Eu1 28.2(2) 6_565 .
C73 C74 C56 117.9(15) . .
C73 C74 C75 130.3(17) . .
C56 C74 C75 105.2(10) . .
C2 C1 C10 126.5(16) . .
C2 C1 C6 111.5(13) . .
C10 C1 C6 114.3(14) . .
C1 C2 C13 126.5(14) . .
C1 C2 C3 123.1(14) . .
C13 C2 C3 105.6(12) . .
C2 C3 C4 121.1(15) . .
C2 C3 C16 127.1(15) . .
C4 C3 C16 105.3(11) . .
C18 C4 C3 110.5(12) . .
C18 C4 C5 114.2(16) . .
C3 C4 C5 121.8(15) . .
C6 C5 C21 116.4(12) . .
C6 C5 C4 111.9(13) . .
C21 C5 C4 124.7(15) . .
C5 C6 C7 96.2(10) . .
C5 C6 C1 130.0(14) . .
C7 C6 C1 127.9(15) . .
C8 C7 C6 114.8(14) . .
C8 C7 C22 113.6(15) . .
C6 C7 C22 116.7(12) . .
C10 C9 C8 115.6(13) . .
C10 C9 C27 126.7(12) . .
C8 C9 C27 109.8(9) . .
C11 C10 C1 115.6(17) . .
C11 C10 C9 117.2(15) . .
C1 C10 C9 122.3(16) . .
C10 C11 C29 117.6(14) . .
C10 C11 C12 121.6(16) . .
C29 C11 C12 113.7(10) . .
C31 C12 C11 103.4(10) . .
C31 C12 C13 123.7(14) . .
C11 C12 C13 120.8(14) . .
C16 C15 C14 124.4(12) . .
C16 C15 C35 119.3(12) . .
C14 C15 C35 111.0(11) . .
C17 C16 C15 118.9(16) . .
C17 C16 C3 107.3(11) . .
C15 C16 C3 115.8(15) . .
C37 C17 C16 124.1(14) . .
C37 C17 C18 121.0(13) . .
C16 C17 C18 108.4(11) . .
C4 C18 C17 106.4(11) . .
C4 C18 C19 121.9(16) . .
C17 C18 C19 123.8(15) . .
C39 C19 C18 116.2(13) . .
C39 C19 C20 107.6(10) . .
C18 C19 C20 123.8(15) . .
C41 C20 C21 128(2) . .
C41 C20 C19 111.0(11) . .
C21 C20 C19 113.1(15) . .
C22 C21 C5 106.1(12) . .
C22 C21 C20 119.8(19) . .
C5 C21 C20 121.2(16) . .
C21 C22 C7 102.3(11) . .
C21 C22 C23 119(2) . .
C7 C22 C23 128.3(18) . .
C22 C23 C24 118.9(18) . .
C22 C23 C42 118.8(19) . .
C24 C23 C42 117.7(17) . .
C25 C24 C23 110.4(14) . .
C25 C24 C45 123.4(13) . .
C23 C24 C45 117.6(15) . .
C8 C25 C24 123.7(9) . .
C8 C25 C26 112.3(9) . .
C24 C25 C26 113.0(11) . .
C47 C26 C27 117.0(13) . .
C47 C26 C25 126.4(12) . .
C27 C26 C25 104.8(10) . .
C28 C27 C26 122.3(15) . .
C28 C27 C9 119.7(13) . .
C26 C27 C9 108.8(9) . .
C49 C28 C27 119.3(16) . .
C49 C28 C29 126.6(17) . .
C27 C28 C29 107.9(14) . .
C30 C29 C11 101.7(10) . .
C30 C29 C28 119.3(15) . .
C11 C29 C28 128.7(12) . .
C29 C30 C51 109.6(16) . .
C29 C30 C31 111.3(12) . .
C51 C30 C31 121.7(18) . .
C32 C31 C12 119.4(15) . .
C32 C31 C30 128.4(18) . .
C12 C31 C30 109.0(11) . .
C31 C32 C33 120.9(15) . .
C31 C32 C53 107(2) . .
C33 C32 C53 114.0(19) . .
C14 C33 C32 111.9(12) . .
C14 C33 C34 108.5(11) . .
C32 C33 C34 130.9(18) . .
C36 C35 C34 123.6(17) . .
C36 C35 C15 120.7(14) . .
C34 C35 C15 105.0(11) . .
C35 C36 C57 113.2(16) . .
C35 C36 C37 119(2) . .
C57 C36 C37 117.9(18) . .
C17 C37 C38 117.9(13) . .
C17 C37 C36 117.2(17) . .
C38 C37 C36 116.2(18) . .
C59 C38 C37 124.8(14) . .
C59 C38 C39 110.1(13) . .
C37 C38 C39 120.3(15) . .
C19 C39 C40 105.5(9) . .
C19 C39 C38 120.6(12) . .
C40 C39 C38 125.2(13) . .
C61 C40 C41 114.4(16) . .
C61 C40 C39 125.5(13) . .
C41 C40 C39 111.3(11) . .
C20 C41 C40 104.4(11) . .
C20 C41 C42 114(2) . .
C40 C41 C42 133(2) . .
C41 C42 C43 112.0(19) . .
C41 C42 C23 119(2) . .
C43 C42 C23 120(2) . .
C42 C43 C44 125.2(19) . .
C42 C43 C62 115.1(16) . .
C44 C43 C62 110.5(12) . .
C43 C44 C64 105.3(11) . .
C43 C44 C45 113.1(17) . .
C64 C44 C45 127.8(13) . .
C46 C45 C44 108.1(13) . .
C46 C45 C24 118.6(15) . .
C44 C45 C24 126.5(16) . .
C45 C46 C47 119.1(14) . .
C45 C46 C66 120.8(13) . .
C47 C46 C66 105.5(11) . .
C26 C47 C46 119.4(14) . .
C26 C47 C48 118.2(13) . .
C46 C47 C48 110.3(11) . .
C49 C48 C67 121.6(17) . .
C49 C48 C47 120.1(14) . .
C67 C48 C47 110.9(11) . .
C28 C49 C48 122.6(15) . .
C28 C49 C50 116(2) . .
C48 C49 C50 112(2) . .
C51 C50 C69 108.7(11) . .
C51 C50 C49 117.5(19) . .
C69 C50 C49 125.7(18) . .
C50 C51 C52 108.5(11) . .
C50 C51 C30 131.0(17) . .
C52 C51 C30 110.3(17) . .
C70 C52 C53 118.7(17) . .
C70 C52 C51 105.0(12) . .
C53 C52 C51 129(2) . .
C54 C53 C52 120.8(19) . .
C54 C53 C32 110.4(19) . .
C52 C53 C32 120.8(18) . .
C72 C54 C53 112.0(17) . .
C72 C54 C55 111(2) . .
C53 C54 C55 132(2) . .
C56 C55 C34 107.1(15) . .
C56 C55 C54 128(2) . .
C34 C55 C54 118.4(16) . .
C74 C56 C57 107.2(11) . .
C74 C56 C55 113.0(16) . .
C57 C56 C55 127.3(13) . .
C58 C57 C56 110.4(12) . .
C58 C57 C36 122.8(15) . .
C56 C57 C36 120.7(15) . .
C57 C58 C75 101.7(11) . .
C57 C58 C59 121.7(16) . .
C75 C58 C59 133.5(19) . .
C38 C59 C60 120.9(14) . .
C38 C59 C58 116.4(14) . .
C60 C59 C58 113.6(17) . .
C59 C60 C61 127.2(15) . .
C59 C60 C77 115.8(16) . .
C61 C60 C77 110.5(15) . .
C40 C61 C60 109.8(14) . .
C40 C61 C62 118.8(16) . .
C60 C61 C62 126.2(15) . .
C61 C62 C63 119.1(13) . .
C61 C62 C43 125.1(15) . .
C63 C62 C43 107.9(11) . .
C78 C63 C62 115.6(14) . .
C78 C63 C64 125.1(18) . .
C62 C63 C64 106.0(10) . .
C65 C64 C44 121.5(14) . .
C65 C64 C63 115.9(17) . .
C44 C64 C63 109.7(10) . .
C66 C65 C80 119.5(19) . .
C66 C65 C64 109.7(15) . .
C80 C65 C64 127(2) . .
C65 C66 C46 128.2(16) . .
C65 C66 C67 111.2(16) . .
C46 C66 C67 110.5(10) . .
C68 C67 C48 123.6(16) . .
C68 C67 C66 125.7(15) . .
C48 C67 C66 102.8(10) . .
C69 C68 C81 119.2(17) . .
C69 C68 C67 114.1(18) . .
C81 C68 C67 119.2(19) . .
C70 C69 C68 123.7(15) . .
C70 C69 C50 106.8(11) . .
C68 C69 C50 122.1(17) . .
C71 C70 C69 113.8(17) . .
C71 C70 C52 121.6(17) . .
C69 C70 C52 110.3(12) . .
C70 C71 C72 117.1(17) . .
C70 C71 C82 125.6(18) . .
C72 C71 C82 111.3(13) . .
C73 C72 C71 101.5(12) . .
C73 C72 C54 116(2) . .
C71 C72 C54 127.4(18) . .
C72 C73 C74 131.6(18) . .
C72 C73 C83 115.0(12) . .
C74 C73 C83 111.1(17) . .
C76 C75 C74 112.9(18) . .
C76 C75 C58 106.7(19) . .
C74 C75 C58 111.0(12) . .
C75 C76 C84 121.6(17) . .
C75 C76 C77 126.0(17) . .
C84 C76 C77 110.1(12) . .
C78 C77 C76 104.6(12) . .
C78 C77 C60 126.0(17) . .
C76 C77 C60 122.0(18) . .
C63 C78 C77 122.4(17) . .
C63 C78 C79 110(2) . .
C77 C78 C79 109.5(12) . .
C84 C79 C78 103.5(12) . .
C84 C79 C80 117.7(19) . .
C78 C79 C80 133(2) . .
C81 C80 C65 128.8(19) . .
C81 C80 C79 114.7(19) . .
C65 C80 C79 108.1(19) . .
C82 C81 C68 114.4(17) . .
C82 C81 C80 122.7(18) . .
C68 C81 C80 115.2(18) . .
C83 C82 C71 107.6(12) . .
C83 C82 C81 123.4(18) . .
C71 C82 C81 123.2(17) . .
C82 C83 C73 104.0(12) . .
C82 C83 C84 119.5(18) . .
C73 C83 C84 126.7(18) . .
C83 C84 C76 113.5(16) . .
C83 C84 C79 121.6(18) . .
C76 C84 C79 108.9(12) . .
C86 C85 H85A 109.5 . .
C86 C85 H85B 109.5 . .
H85A C85 H85B 109.5 . .
C86 C85 H85C 109.5 . .
H85A C85 H85C 109.5 . .
H85B C85 H85C 109.5 . .
C87 C86 C85 113.3(3) . .
C87 C86 H86A 108.9 . .
C85 C86 H86A 108.9 . .
C87 C86 H86B 108.9 . .
C85 C86 H86B 108.9 . .
H86A C86 H86B 107.7 . .
C87 C87 C88 106.16(17) 6_565 .
C87 C87 C86 129.03(18) 6_565 .
C88 C87 C86 124.7(3) . .
C89 C88 N1 125.4(2) . .
C89 C88 C87 122.9(3) . .
N1 C88 C87 111.7(3) . .
C88 C89 C90 123.7(3) . .
C88 C89 H89 118.1 . .
C90 C89 H89 118.1 . .
N2 C90 C89 125.3(3) . .
N2 C90 C91 111.9(2) . .
C89 C90 C91 122.8(3) . .
C94 C91 C90 105.8(2) . .
C94 C91 C92 128.8(3) . .
C90 C91 C92 125.4(3) . .
C91 C92 C93 113.2(3) . .
C91 C92 H92A 108.9 . .
C93 C92 H92A 108.9 . .
C91 C92 H92B 108.9 . .
C93 C92 H92B 108.9 . .
H92A C92 H92B 107.7 . .
C92 C93 H93A 109.5 . .
C92 C93 H93B 109.5 . .
H93A C93 H93B 109.5 . .
C92 C93 H93C 109.5 . .
H93A C93 H93C 109.5 . .
H93B C93 H93C 109.5 . .
C91 C94 C97 106.3(2) . .
C91 C94 C95 128.9(3) . .
C97 C94 C95 124.7(3) . .
C94 C95 C96 113.7(3) . .
C94 C95 H95A 108.8 . .
C96 C95 H95A 108.8 . .
C94 C95 H95B 108.8 . .
C96 C95 H95B 108.8 . .
H95A C95 H95B 107.7 . .
C95 C96 H96A 109.5 . .
C95 C96 H96B 109.5 . .
H96A C96 H96B 109.5 . .
C95 C96 H96C 109.5 . .
H96A C96 H96C 109.5 . .
H96B C96 H96C 109.5 . .
N2 C97 C98 125.3(3) . .
N2 C97 C94 111.4(2) . .
C98 C97 C94 123.2(3) . .
C99 C98 C97 124.0(3) . .
C99 C98 H98 118.0 . .
C97 C98 H98 118.0 . .
C98 C99 N3 125.2(2) . .
C98 C99 C100 123.3(2) . .
N3 C99 C100 111.5(2) . .
C100 C100 C99 106.46(16) 6_565 .
C100 C100 C101 128.80(16) 6_565 .
C99 C100 C101 124.6(3) . .
C100 C101 C102 111.8(3) . .
C100 C101 H10A 109.3 . .
C102 C101 H10A 109.3 . .
C100 C101 H10B 109.3 . .
C102 C101 H10B 109.3 . .
H10A C101 H10B 107.9 . .
C101 C102 H10C 109.5 . .
C101 C102 H10D 109.5 . .
H10C C102 H10D 109.5 . .
C101 C102 H10E 109.5 . .
H10C C102 H10E 109.5 . .
H10D C102 H10E 109.5 . .
C108 C103 C104 120.0(7) . .
C108 C103 H103 120.0 . .
C104 C103 H103 120.0 . .
C103 C104 C105 120.4(5) . .
C103 C104 H104 119.8 . .
C105 C104 H104 119.8 . .
C104 C105 C106 121.0(6) . .
C104 C105 H105 119.5 . .
C106 C105 H105 119.5 . .
C107 C106 C105 118.2(7) . .
C107 C106 H106 120.9 . .
C105 C106 H106 120.9 . .
C106 C107 C108 121.3(6) . .
C106 C107 H107 119.4 . .
C108 C107 H107 119.4 . .
C103 C108 C107 119.1(7) . .
C103 C108 H108 120.4 . .
C107 C108 H108 120.4 . .
C88 N1 C88 104.3(3) 6_565 .
C88 N1 Ni 127.84(15) 6_565 .
C88 N1 Ni 127.85(15) . .
C90 N2 C97 104.6(2) . .
C90 N2 Ni 127.76(18) . .
C97 N2 Ni 127.59(18) . .
C99 N3 C99 104.2(3) 6_565 .
C99 N3 Ni 127.86(15) 6_565 .
C99 N3 Ni 127.86(15) . .
N3 Ni N1 177.83(13) . .
N3 Ni N2 89.97(6) . .
N1 Ni N2 89.98(6) . .
N2 Ni N2 177.71(13) 6_565 .
Eu6 Eu1 Eu5 34.5(8) . .
Eu6 Eu1 Eu2 66.9(10) . .
Eu5 Eu1 Eu2 32.4(6) . .
Eu6 Eu1 Eu7 50(3) . .
Eu5 Eu1 Eu7 54(2) . .
Eu2 Eu1 Eu7 70.9(16) . .
Eu6 Eu1 Eu4 33.8(9) . .
Eu5 Eu1 Eu4 28.3(5) . .
Eu2 Eu1 Eu4 50.7(3) . .
Eu7 Eu1 Eu4 26(2) . .
Eu1 Eu1 Eu4 79.02(17) 6_565 .
Eu6 Eu1 Eu4 54.3(4) 6_565 .
Eu3 Eu1 Eu4 21.0(2) 6_565 .
Eu5 Eu1 Eu4 49.5(3) 6_565 .
Eu6 Eu1 Eu3 43.5(8) . .
Eu5 Eu1 Eu3 62.0(6) . .
Eu2 Eu1 Eu3 86.5(3) . .
Eu7 Eu1 Eu3 20(2) . .
Eu1 Eu1 Eu3 43.1(2) 6_565 .
Eu6 Eu1 Eu3 21.5(4) 6_565 .
Eu3 Eu1 Eu3 56.5(4) 6_565 .
Eu5 Eu1 Eu3 13.6(2) 6_565 .
Eu4 Eu1 Eu3 36.1(2) . .
Eu5 Eu2 Eu6 19.8(8) . .
Eu3 Eu2 Eu6 63.7(7) 6_565 .
Eu5 Eu2 Eu1 59.3(7) . .
Eu3 Eu2 Eu1 101.1(5) 6_565 .
Eu6 Eu2 Eu1 39.5(5) . .
Eu5 Eu2 Eu7 44(3) . .
Eu3 Eu2 Eu7 54(3) 6_565 .
Eu6 Eu2 Eu7 44(3) . .
Eu1 Eu2 Eu7 59(3) . .
Eu5 Eu2 Eu4 50.7(7) . .
Eu3 Eu2 Eu4 16.3(3) 6_565 .
Eu6 Eu2 Eu4 66.3(5) . .
Eu1 Eu2 Eu4 98.4(3) . .
Eu7 Eu2 Eu4 43(3) . .
Eu5 Eu2 Eu3 34.7(6) . .
Eu3 Eu2 Eu3 41.0(3) 6_565 .
Eu6 Eu2 Eu3 40.5(5) . .
Eu1 Eu2 Eu3 65.7(3) . .
Eu7 Eu2 Eu3 14(3) . .
Eu4 Eu2 Eu3 33.1(2) . .
Eu6 Eu2 Eu3 25.0(4) 6_565 .
Eu4 Eu2 Eu3 22.21(18) 6_565 .
Eu1 Eu2 Eu3 38.1(2) 6_565 .
Eu5 Eu2 Eu3 14.19(19) 6_565 .
Eu5 Eu3 Eu7 67(3) 6_565 .
Eu2 Eu3 Eu7 89(3) 6_565 .
Eu4 Eu3 Eu7 70(3) 6_565 .
Eu6 Eu3 Eu7 53(3) 6_565 .
Eu5 Eu3 Eu4 117.2(12) 6_565 .
Eu2 Eu3 Eu4 142.2(4) 6_565 .
Eu4 Eu3 Eu4 15.6(3) 6_565 .
Eu6 Eu3 Eu4 94.6(6) 6_565 .
Eu7 Eu3 Eu4 56(3) . .
Eu5 Eu3 Eu6 56.6(14) 6_565 .
Eu2 Eu3 Eu6 96.5(6) 6_565 .
Eu4 Eu3 Eu6 76.5(5) 6_565 .
Eu6 Eu3 Eu6 33.7(8) 6_565 .
Eu7 Eu3 Eu6 30(3) . .
Eu4 Eu3 Eu6 61.0(5) . .
Eu1 Eu3 Eu6 50.5(4) 6_565 .
Eu5 Eu3 Eu5 71.4(12) 6_565 .
Eu2 Eu3 Eu5 106.9(4) 6_565 .
Eu4 Eu3 Eu5 61.4(4) 6_565 .
Eu6 Eu3 Eu5 49.5(7) 6_565 .
Eu7 Eu3 Eu5 24(3) . .
Eu4 Eu3 Eu5 45.8(3) . .
Eu1 Eu3 Eu5 63.2(3) 6_565 .
Eu6 Eu3 Eu5 16.0(3) . .
Eu3 Eu3 Eu5 17.7(3) 6_565 .
Eu5 Eu3 Eu1 47.3(10) 6_565 .
Eu2 Eu3 Eu1 81.2(4) 6_565 .
Eu4 Eu3 Eu1 86.0(4) 6_565 .
Eu6 Eu3 Eu1 30.0(5) 6_565 .
Eu7 Eu3 Eu1 23(3) . .
Eu4 Eu3 Eu1 70.6(3) . .
Eu1 Eu3 Eu1 37.3(3) 6_565 .
Eu6 Eu3 Eu1 17.2(3) . .
Eu3 Eu3 Eu1 43.1(2) 6_565 .
Eu5 Eu3 Eu1 26.1(2) . .
Eu5 Eu3 Eu2 75.1(10) 6_565 .
Eu2 Eu3 Eu2 104.7(3) 6_565 .
Eu4 Eu3 Eu2 58.3(3) 6_565 .
Eu6 Eu3 Eu2 55.3(6) 6_565 .
Eu7 Eu3 Eu2 17(3) . .
Eu4 Eu3 Eu2 43.1(2) . .
Eu1 Eu3 Eu2 64.6(2) 6_565 .
Eu6 Eu3 Eu2 23.8(4) . .
Eu3 Eu3 Eu2 17.14(14) 6_565 .
Eu5 Eu3 Eu2 10.2(2) . .
Eu1 Eu3 Eu2 27.78(14) . .
Eu4 Eu4 Eu7 77.0(7) 6_565 .
Eu3 Eu4 Eu7 62.9(13) 6_565 .
Eu4 Eu4 Eu3 28.1(3) 6_565 .
Eu3 Eu4 Eu3 108.2(6) 6_565 .
Eu7 Eu4 Eu3 51.7(10) . .
Eu4 Eu4 Eu5 118.2(4) 6_565 .
Eu3 Eu4 Eu5 18.1(5) 6_565 .
Eu7 Eu4 Eu5 46.7(17) . .
Eu3 Eu4 Eu5 90.1(5) . .
Eu4 Eu4 Eu6 99.4(4) 6_565 .
Eu3 Eu4 Eu6 37.2(5) 6_565 .
Eu7 Eu4 Eu6 36(3) . .
Eu3 Eu4 Eu6 71.4(5) . .
Eu5 Eu4 Eu6 19.6(4) . .
Eu4 Eu4 Eu2 130.83(15) 6_565 .
Eu3 Eu4 Eu2 14.7(2) 6_565 .
Eu7 Eu4 Eu2 54.0(8) . .
Eu3 Eu4 Eu2 103.8(3) . .
Eu5 Eu4 Eu2 19.6(4) . .
Eu6 Eu4 Eu2 38.0(4) . .
Eu4 Eu4 Eu1 100.98(17) 6_565 .
Eu3 Eu4 Eu1 36.3(3) 6_565 .
Eu7 Eu4 Eu1 27.5(17) . .
Eu3 Eu4 Eu1 73.3(3) . .
Eu5 Eu4 Eu1 19.2(3) . .
Eu6 Eu4 Eu1 15.0(3) . .
Eu2 Eu4 Eu1 30.89(16) . .
Eu5 Eu4 Eu1 55.6(3) 6_565 .
Eu6 Eu4 Eu1 40.3(4) 6_565 .
Eu2 Eu4 Eu1 63.34(18) 6_565 .
Eu4 Eu4 C8 83.17(12) 6_565 .
Eu3 Eu4 C8 118.8(4) 6_565 .
Eu7 Eu4 C8 143(3) . .
Eu3 Eu4 C8 99.5(3) . .
Eu5 Eu4 C8 124.8(5) . .
Eu6 Eu4 C8 120.6(5) . .
Eu2 Eu4 C8 133.4(3) . .
Eu5 Eu4 C8 109.7(4) 6_565 .
Eu6 Eu4 C8 113.0(4) 6_565 .
Eu2 Eu4 C8 113.8(2) 6_565 .
Eu1 Eu4 C8 135.5(4) . .
Eu6 Eu5 Eu2 138.4(17) . .
Eu3 Eu5 Eu2 88.9(15) 6_565 .
Eu6 Eu5 Eu1 50.1(11) . .
Eu3 Eu5 Eu1 155.4(11) 6_565 .
Eu2 Eu5 Eu1 88.3(9) . .
Eu6 Eu5 Eu7 66(3) . .
Eu3 Eu5 Eu7 81(4) 6_565 .
Eu2 Eu5 Eu7 112(3) . .
Eu1 Eu5 Eu7 77(3) . .
Eu6 Eu5 Eu4 102.1(15) . .
Eu3 Eu5 Eu4 29.1(8) 6_565 .
Eu2 Eu5 Eu4 109.8(9) . .
Eu1 Eu5 Eu4 132.4(8) . .
Eu7 Eu5 Eu4 55(3) . .
Eu6 Eu5 Eu3 60.1(13) . .
Eu3 Eu5 Eu3 73.2(11) 6_565 .
Eu2 Eu5 Eu3 135.1(8) . .
Eu1 Eu5 Eu3 91.9(7) . .
Eu7 Eu5 Eu3 26(3) . .
Eu4 Eu5 Eu3 44.1(4) . .
Eu6 Eu5 Eu3 31.6(6) 6_565 .
Eu4 Eu5 Eu3 28.4(3) 6_565 .
Eu5 Eu5 Eu3 17.7(3) 6_565 .
Eu1 Eu5 Eu3 47.3(3) 6_565 .
Eu5 Eu6 Eu1 95.4(16) . .
Eu5 Eu6 Eu7 82(3) . .
Eu1 Eu6 Eu7 94(4) . .
Eu5 Eu6 Eu2 21.8(10) . .
Eu1 Eu6 Eu2 73.6(9) . .
Eu7 Eu6 Eu2 85(2) . .
Eu3 Eu6 Eu2 46.6(7) 6_565 .
Eu6 Eu6 Eu2 141.8(5) 6_565 .
Eu5 Eu6 Eu4 58.2(13) . .
Eu1 Eu6 Eu4 131.1(11) . .
Eu7 Eu6 Eu4 46(4) . .
Eu3 Eu6 Eu4 32.8(4) 6_565 .
Eu6 Eu6 Eu4 80.6(4) 6_565 .
Eu2 Eu6 Eu4 75.6(7) . .
Eu1 Eu6 Eu4 101.1(6) 6_565 .
Eu5 Eu6 Eu4 66.7(5) 6_565 .
Eu5 Eu6 Eu3 103.9(15) . .
Eu1 Eu6 Eu3 119.3(10) . .
Eu7 Eu6 Eu3 36(3) . .
Eu3 Eu6 Eu3 80.1(7) 6_565 .
Eu6 Eu6 Eu3 33.1(4) 6_565 .
Eu2 Eu6 Eu3 115.7(8) . .
Eu1 Eu6 Eu3 56.9(4) 6_565 .
Eu5 Eu6 Eu3 19.3(3) 6_565 .
Eu4 Eu6 Eu3 47.6(4) . .
Eu6 Eu7 Eu5 31.8(13) . .
Eu6 Eu7 Eu5 97(5) 6_565 .
Eu5 Eu7 Eu5 125(6) 6_565 .
Eu6 Eu7 Eu3 114(6) . .
Eu6 Eu7 Eu3 59(2) 6_565 .
Eu5 Eu7 Eu3 31.6(10) 6_565 .
Eu5 Eu7 Eu3 129(6) . .
Eu6 Eu7 Eu4 97(4) . .
Eu6 Eu7 Eu4 112(5) 6_565 .
Eu5 Eu7 Eu4 101(4) 6_565 .
Eu5 Eu7 Eu4 78(3) . .
Eu3 Eu7 Eu4 73(3) . .
Eu3 Eu7 Eu4 48(2) 6_565 .
Eu4 Eu7 Eu4 26.0(14) 6_565 .
Eu6 Eu7 Eu1 36(2) . .
Eu6 Eu7 Eu1 78(4) 6_565 .
Eu5 Eu7 Eu1 108(5) 6_565 .
Eu5 Eu7 Eu1 49(2) . .
Eu3 Eu7 Eu1 137(5) . .
Eu3 Eu7 Eu1 80(2) 6_565 .
Eu4 Eu7 Eu1 147(5) 6_565 .
Eu4 Eu7 Eu1 127(3) . .
Eu6 Eu7 Eu2 51.0(9) . .
Eu6 Eu7 Eu2 117(5) 6_565 .
Eu5 Eu7 Eu2 148(6) 6_565 .
Eu5 Eu7 Eu2 23.8(7) . .
Eu3 Eu7 Eu2 150(5) . .
Eu3 Eu7 Eu2 37.2(4) 6_565 .
Eu4 Eu7 Eu2 109(3) 6_565 .
Eu4 Eu7 Eu2 82.7(19) . .
Eu1 Eu7 Eu2 50.3(11) . .
Eu1 Eu7 Eu2 116(4) 6_565 .
Eu2 Eu7 Eu2 166(5) 6_565 .
C110 C109 C111 120.8(12) . 2_655
C110 C109 H109 119.6 . .
C111 C109 H109 119.6 2_655 .
C109 C110 C111 112.7(11) . .
C109 C110 H110 123.7 . .
C111 C110 H110 123.7 . .
C110 C111 H111 119.6 . .
C109 C111 H111 119.6 2_655 .

loop_
_geom_bond_atom_site_label_1
_geom_bond_atom_site_label_2
_geom_bond_distance
_geom_bond_site_symmetry_2
C8 C7 1.322(15) .
C8 C9 1.453(11) .
C8 C25 1.469(11) .
C8 Eu4 2.498(9) .
C8 Eu4 2.498(9) 6_565
C8 Eu3 3.137(10) 6_565
C8 Eu3 3.138(10) .
C13 C2 1.358(15) .
C13 C14 1.364(15) .
C13 C12 1.545(15) .
C13 Eu6 2.612(17) 6_565
C13 Eu6 2.612(17) .
C13 Eu1 2.786(11) 6_565
C13 Eu1 2.786(11) .
C13 Eu5 3.129(15) .
C13 Eu5 3.129(15) 6_565
C14 C33 1.429(13) .
C14 C15 1.450(12) .
C14 Eu1 2.794(11) 6_565
C14 Eu1 2.794(11) .
C14 Eu6 3.018(17) 6_565
C14 Eu6 3.018(17) .
C34 C55 1.41(3) .
C34 C35 1.433(13) .
C34 C33 1.454(16) .
C34 Eu1 3.132(15) 6_565
C34 Eu1 3.132(15) .
C74 C73 1.327(12) .
C74 C56 1.342(15) .
C74 C75 1.359(13) .
C1 C2 1.352(16) .
C1 C10 1.373(17) .
C1 C6 1.433(15) .
C2 C3 1.366(15) .
C3 C4 1.380(12) .
C3 C16 1.400(13) .
C4 C18 1.363(15) .
C4 C5 1.387(12) .
C5 C6 1.367(12) .
C5 C21 1.374(14) .
C6 C7 1.375(12) .
C7 C22 1.399(13) .
C9 C10 1.445(17) .
C9 C27 1.489(14) .
C10 C11 1.29(2) .
C11 C29 1.497(16) .
C11 C12 1.500(16) .
C12 C31 1.459(13) .
C15 C16 1.400(18) .
C15 C35 1.450(16) .
C16 C17 1.384(14) .
C17 C37 1.36(2) .
C17 C18 1.387(14) .
C18 C19 1.393(14) .
C19 C39 1.393(14) .
C19 C20 1.401(15) .
C20 C41 1.377(16) .
C20 C21 1.394(14) .
C21 C22 1.355(16) .
C22 C23 1.424(12) .
C23 C24 1.489(18) .
C23 C42 1.54(3) .
C24 C25 1.474(16) .
C24 C45 1.494(14) .
C25 C26 1.480(13) .
C26 C47 1.40(2) .
C26 C27 1.452(14) .
C27 C28 1.43(2) .
C28 C49 1.33(3) .
C28 C29 1.528(19) .
C29 C30 1.469(15) .
C30 C51 1.469(19) .
C30 C31 1.490(17) .
C31 C32 1.397(17) .
C32 C33 1.434(18) .
C32 C53 1.61(3) .
C35 C36 1.36(3) .
C36 C57 1.43(3) .
C36 C37 1.51(2) .
C37 C38 1.42(2) .
C38 C59 1.414(13) .
C38 C39 1.440(15) .
C39 C40 1.407(12) .
C40 C61 1.335(17) .
C40 C41 1.399(15) .
C41 C42 1.438(15) .
C42 C43 1.45(3) .
C43 C44 1.471(16) .
C43 C62 1.479(15) .
C44 C64 1.481(12) .
C44 C45 1.489(11) .
C45 C46 1.462(12) .
C46 C47 1.476(15) .
C46 C66 1.509(13) .
C47 C48 1.500(16) .
C48 C49 1.37(3) .
C48 C67 1.485(16) .
C49 C50 1.496(19) .
C50 C51 1.384(16) .
C50 C69 1.393(14) .
C51 C52 1.424(15) .
C52 C70 1.396(13) .
C52 C53 1.41(2) .
C53 C54 1.401(13) .
C54 C72 1.391(13) .
C54 C55 1.437(15) .
C55 C56 1.406(15) .
C56 C57 1.404(15) .
C57 C58 1.352(16) .
C58 C75 1.399(16) .
C58 C59 1.458(15) .
C59 C60 1.418(13) .
C60 C61 1.434(18) .
C60 C77 1.437(18) .
C61 C62 1.464(17) .
C62 C63 1.468(13) .
C63 C78 1.404(19) .
C63 C64 1.512(16) .
C64 C65 1.448(12) .
C65 C66 1.437(17) .
C65 C80 1.446(14) .
C66 C67 1.585(17) .
C67 C68 1.44(3) .
C68 C69 1.386(12) .
C68 C81 1.417(18) .
C69 C70 1.386(13) .
C70 C71 1.303(17) .
C71 C72 1.340(13) .
C71 C82 1.346(13) .
C72 C73 1.311(15) .
C73 C83 1.335(13) .
C75 C76 1.353(13) .
C76 C84 1.405(13) .
C76 C77 1.429(16) .
C77 C78 1.429(13) .
C78 C79 1.467(17) .
C79 C84 1.432(16) .
C79 C80 1.486(15) .
C80 C81 1.435(14) .
C81 C82 1.354(18) .
C82 C83 1.316(16) .
C83 C84 1.393(13) .
C85 C86 1.526(5) .
C85 H85A 0.9800 .
C85 H85B 0.9800 .
C85 H85C 0.9800 .
C86 C87 1.489(4) .
C86 H86A 0.9900 .
C86 H86B 0.9900 .
C87 C87 1.360(6) 6_565
C87 C88 1.449(4) .
C88 C89 1.371(4) .
C88 N1 1.372(3) .
C89 C90 1.380(4) .
C89 H89 0.9500 .
C90 N2 1.364(3) .
C90 C91 1.448(4) .
C91 C94 1.364(4) .
C91 C92 1.490(4) .
C92 C93 1.523(6) .
C92 H92A 0.9900 .
C92 H92B 0.9900 .
C93 H93A 0.9800 .
C93 H93B 0.9800 .
C93 H93C 0.9800 .
C94 C97 1.446(4) .
C94 C95 1.492(4) .
C95 C96 1.526(5) .
C95 H95A 0.9900 .
C95 H95B 0.9900 .
C96 H96A 0.9800 .
C96 H96B 0.9800 .
C96 H96C 0.9800 .
C97 N2 1.369(3) .
C97 C98 1.376(4) .
C98 C99 1.364(4) .
C98 H98 0.9500 .
C99 N3 1.379(3) .
C99 C100 1.448(3) .
C100 C100 1.355(6) 6_565
C100 C101 1.491(4) .
C101 C102 1.529(5) .
C101 H10A 0.9900 .
C101 H10B 0.9900 .
C102 H10C 0.9800 .
C102 H10D 0.9800 .
C102 H10E 0.9800 .
C103 C108 1.366(10) .
C103 C104 1.374(8) .
C103 H103 0.9500 .
C104 C105 1.376(9) .
C104 H104 0.9500 .
C105 C106 1.377(8) .
C105 H105 0.9500 .
C106 C107 1.375(12) .
C106 H106 0.9500 .
C107 C108 1.401(13) .
C107 H107 0.9500 .
C108 H108 0.9500 .
N1 Ni 1.954(3) .
N2 Ni 1.964(3) .
N3 Ni 1.951(3) .
Eu1 Eu6 0.843(9) .
Eu1 Eu5 1.093(9) .
Eu1 Eu2 1.271(5) .
Eu1 Eu7 1.41(6) .
Eu1 Eu1 1.528(10) 6_565
Eu1 Eu6 1.588(12) 6_565
Eu1 Eu3 1.723(9) 6_565
Eu1 Eu5 2.092(11) 6_565
Eu1 Eu4 2.449(8) .
Eu1 Eu3 2.486(7) .
Eu1 Eu2 2.520(5) 6_565
Eu1 Eu4 2.628(7) 6_565
Eu2 Eu5 0.681(11) .
Eu2 Eu3 0.944(7) 6_565
Eu2 Eu6 1.219(13) .
Eu2 Eu7 1.562(9) .
Eu2 Eu4 1.916(5) .
Eu2 Eu6 2.271(12) 6_565
Eu2 Eu4 2.348(5) 6_565
Eu2 Eu5 2.630(11) 6_565
Eu2 Eu3 2.722(5) .
Eu2 Eu2 3.100(3) 6_565
Eu3 Eu5 0.667(9) 6_565
Eu3 Eu4 1.043(8) 6_565
Eu3 Eu6 1.165(15) 6_565
Eu3 Eu7 1.26(4) .
Eu3 Eu4 1.529(9) .
Eu3 Eu6 1.962(12) .
Eu3 Eu3 2.103(10) 6_565
Eu3 Eu5 2.196(9) .
Eu4 Eu4 0.595(10) 6_565
Eu4 Eu7 1.32(7) .
Eu4 Eu5 1.575(8) .
Eu4 Eu6 1.811(13) .
Eu4 Eu5 1.928(10) 6_565
Eu4 Eu6 1.996(11) 6_565
Eu5 Eu6 0.622(10) .
Eu5 Eu7 1.17(3) .
Eu5 Eu6 1.690(19) 6_565
Eu5 Eu5 2.08(2) 6_565
Eu6 Eu7 1.08(6) .
Eu6 Eu6 1.19(2) 6_565
C109 C110 1.386(9) .
C109 C111 1.40(2) 2_655
C109 H109 0.9500 .
C110 C111 1.403(9) .
C110 H110 0.9500 .
C111 H111 0.9500 .
